data_7010733
loop_
_publ_author_name
'Harrison, William T. A.'
'Howie, R. Alan'
'Munro, Craig M.'
'Wardell, James L.'

_publ_section_title
;
 Monomer--polymer forms of solid, unsolvated, 5-coordinate
 halodimethyl(2-diphenylphosphinylethyl)stannanes, XMe2SnCH2CH2P(O)Ph2
 (X&#x00A0;=&#x00A0;Cl, Br or I). Effects of different
 recrystallisation media
;
_journal_issue 18
_journal_name_full 'Journal of the Chemical Society, Dalton Transactions'
_journal_page_first 2593
_journal_paper_doi 10.1039/b103107b
_journal_year 2001
_chemical_formula_moiety 'C16 H20 I O P Sn'
_chemical_formula_sum 'C16 H20 I O P Sn'
_chemical_formula_weight 504.88
_chemical_name_systematic
; 
Iododimethyl(2-diphenylphosphinoethyl-C,O)stannane
;
_space_group_IT_number 14
_symmetry_cell_setting monoclinic
_symmetry_space_group_name_Hall '-P 2yn'
_symmetry_space_group_name_H-M 'P 1 21/n 1'
_atom_sites_solution_hydrogens geom
_atom_sites_solution_primary heavy
_atom_sites_solution_secondary difmap
_audit_creation_method SHELXL-97
_cell_angle_alpha 90.00
_cell_angle_beta 95.7490(10)
_cell_angle_gamma 90.00
_cell_formula_units_Z 4
_cell_length_a 13.6367(5)
_cell_length_b 10.3643(4)
_cell_length_c 13.8351(6)
_cell_measurement_reflns_used 6767
_cell_measurement_temperature 301(2)
_cell_measurement_theta_max 24.98
_cell_measurement_theta_min 2.46
_cell_volume 1945.55(13)
_computing_cell_refinement 'SAINT (Bruker, 1999)'
_computing_data_collection 'SMART (Bruker, 1999)'
_computing_data_reduction SAINT
_computing_molecular_graphics 'ORTEP-3 (Farrugia, 1997)'
_computing_publication_material SHELXL-97
_computing_structure_refinement 'SHELXL-97 (Sheldrick, 1997)'
_computing_structure_solution 'SHELXS-86 (Sheldrick, 1990)'
_diffrn_ambient_temperature 301(2)
_diffrn_measured_fraction_theta_full 0.941
_diffrn_measured_fraction_theta_max 0.941
_diffrn_measurement_device_type 'Bruker SMART 1000 CCD'
_diffrn_measurement_method '\f and \w'
_diffrn_radiation_monochromator graphite
_diffrn_radiation_source 'fine-focus sealed tube'
_diffrn_radiation_type MoK\a
_diffrn_radiation_wavelength 0.71073
_diffrn_reflns_av_R_equivalents 0.0275
_diffrn_reflns_av_sigmaI/netI 0.0204
_diffrn_reflns_limit_h_max 16
_diffrn_reflns_limit_h_min -16
_diffrn_reflns_limit_k_max 12
_diffrn_reflns_limit_k_min -12
_diffrn_reflns_limit_l_max 16
_diffrn_reflns_limit_l_min -7
_diffrn_reflns_number 11639
_diffrn_reflns_theta_full 25.03
_diffrn_reflns_theta_max 25.03
_diffrn_reflns_theta_min 2.00
_diffrn_standards_decay_% 0
_diffrn_standards_number 0
_exptl_absorpt_coefficient_mu 2.977
_exptl_absorpt_correction_T_max 0.8620
_exptl_absorpt_correction_T_min 0.5400
_exptl_absorpt_correction_type multi-scan
_exptl_absorpt_process_details '(SADABS: Bruker, 1999)'
_exptl_crystal_colour colourless
_exptl_crystal_density_diffrn 1.724
_exptl_crystal_density_method 'not measured'
_exptl_crystal_description block
_exptl_crystal_F_000 968
_exptl_crystal_size_max 0.40
_exptl_crystal_size_mid 0.30
_exptl_crystal_size_min 0.30
_refine_diff_density_max 0.876
_refine_diff_density_min -0.817
_refine_diff_density_rms 0.088
_refine_ls_extinction_method none
_refine_ls_goodness_of_fit_ref 1.031
_refine_ls_hydrogen_treatment constr
_refine_ls_matrix_type full
_refine_ls_number_parameters 183
_refine_ls_number_reflns 3434
_refine_ls_number_restraints 0
_refine_ls_restrained_S_all 1.031
_refine_ls_R_factor_all 0.0372
_refine_ls_R_factor_gt 0.0293
_refine_ls_shift/su_max 0.001
_refine_ls_shift/su_mean 0.000
_refine_ls_structure_factor_coef Fsqd
_refine_ls_weighting_details 'calc w=1/[\s^2^(Fo^2^)+(0.0481P)^2^+0.9970P] where P=(Fo^2^+2Fc^2^)/3'
_refine_ls_weighting_scheme calc
_refine_ls_wR_factor_gt 0.0741
_refine_ls_wR_factor_ref 0.0796
_reflns_number_gt 2913
_reflns_number_total 3434
_reflns_threshold_expression I>2\s(I)
_cod_data_source_file b103107b.txt
_cod_data_source_block imrt
_cod_original_sg_symbol_H-M 'P 21/n'
_cod_database_code 7010733

loop_
_symmetry_equiv_pos_as_xyz
'x, y, z'
'-x+1/2, y+1/2, -z+1/2'
'-x, -y, -z'
'x-1/2, -y-1/2, z-1/2'

loop_
_atom_site_label
_atom_site_type_symbol
_atom_site_fract_x
_atom_site_fract_y
_atom_site_fract_z
_atom_site_U_iso_or_equiv
_atom_site_adp_type
_atom_site_occupancy
_atom_site_calc_flag
_atom_site_refinement_flags
_atom_site_disorder_assembly
_atom_site_disorder_group
Sn1 Sn 0.315892(19) 0.12930(2) 0.005196(19) 0.05024(11) Uani 1 d . . .
I1 I 0.38042(2) 0.01233(3) 0.19421(2) 0.07262(13) Uani 1 d . . .
P1 P 0.24059(7) 0.07145(9) -0.22165(7) 0.0444(2) Uani 1 d . . .
O1 O 0.26938(19) 0.1890(2) -0.15963(18) 0.0501(6) Uani 1 d . . .
C1 C 0.4474(4) 0.2361(6) -0.0033(4) 0.0824(14) Uani 1 d . . .
H1A H 0.4314 0.3253 -0.0150 0.124 Uiso 1 calc R . .
H1B H 0.4816 0.2032 -0.0554 0.124 Uiso 1 calc R . .
H1C H 0.4887 0.2281 0.0568 0.124 Uiso 1 calc R . .
C2 C 0.1932(4) 0.2324(5) 0.0476(4) 0.0801(14) Uani 1 d . . .
H2A H 0.2090 0.2667 0.1117 0.120 Uiso 1 calc R . .
H2B H 0.1378 0.1754 0.0474 0.120 Uiso 1 calc R . .
H2C H 0.1774 0.3018 0.0028 0.120 Uiso 1 calc R . .
C3 C 0.2931(3) -0.0610(4) -0.0568(3) 0.0609(10) Uani 1 d . . .
H3A H 0.3402 -0.1200 -0.0233 0.073 Uiso 1 calc R . .
H3B H 0.2276 -0.0904 -0.0460 0.073 Uiso 1 calc R . .
C4 C 0.3041(3) -0.0656(3) -0.1648(3) 0.0524(9) Uani 1 d . . .
H4A H 0.2760 -0.1450 -0.1925 0.063 Uiso 1 calc R . .
H4B H 0.3732 -0.0629 -0.1755 0.063 Uiso 1 calc R . .
C5 C 0.2748(3) 0.0861(4) -0.3428(3) 0.0515(9) Uani 1 d . . .
C6 C 0.2061(4) 0.0839(5) -0.4236(3) 0.0712(12) Uani 1 d . . .
H6 H 0.1395 0.0739 -0.4163 0.085 Uiso 1 calc R . .
C7 C 0.2369(7) 0.0966(6) -0.5148(4) 0.101(2) Uani 1 d . . .
H7 H 0.1906 0.0950 -0.5689 0.121 Uiso 1 calc R . .
C8 C 0.3338(7) 0.1115(6) -0.5275(5) 0.113(3) Uani 1 d . . .
H8 H 0.3535 0.1193 -0.5896 0.136 Uiso 1 calc R . .
C9 C 0.4028(6) 0.1149(6) -0.4477(6) 0.109(2) Uani 1 d . . .
H9 H 0.4692 0.1254 -0.4558 0.131 Uiso 1 calc R . .
C10 C 0.3732(4) 0.1027(5) -0.3560(4) 0.0770(13) Uani 1 d . . .
H10 H 0.4199 0.1057 -0.3023 0.092 Uiso 1 calc R . .
C11 C 0.1105(3) 0.0419(4) -0.2281(3) 0.0504(8) Uani 1 d . . .
C12 C 0.0474(3) 0.1398(4) -0.2070(4) 0.0708(12) Uani 1 d . . .
H12 H 0.0722 0.2211 -0.1898 0.085 Uiso 1 calc R . .
C13 C -0.0524(4) 0.1167(6) -0.2114(5) 0.0880(16) Uani 1 d . . .
H13 H -0.0950 0.1829 -0.1980 0.106 Uiso 1 calc R . .
C14 C -0.0892(4) -0.0031(6) -0.2353(5) 0.0892(17) Uani 1 d . . .
H14 H -0.1566 -0.0185 -0.2378 0.107 Uiso 1 calc R . .
C15 C -0.0267(4) -0.1000(5) -0.2556(5) 0.0844(15) Uani 1 d . . .
H15 H -0.0520 -0.1815 -0.2714 0.101 Uiso 1 calc R . .
C16 C 0.0718(3) -0.0792(4) -0.2530(4) 0.0687(12) Uani 1 d . . .
H16 H 0.1135 -0.1458 -0.2679 0.082 Uiso 1 calc R . .

loop_
_atom_site_aniso_label
_atom_site_aniso_U_11
_atom_site_aniso_U_22
_atom_site_aniso_U_33
_atom_site_aniso_U_23
_atom_site_aniso_U_13
_atom_site_aniso_U_12
Sn1 0.04942(16) 0.05063(16) 0.04988(17) -0.00243(11) 0.00110(11) 0.00061(11)
I1 0.0695(2) 0.0972(2) 0.04977(19) 0.00865(15) -0.00083(14) 0.01472(16)
P1 0.0466(5) 0.0411(4) 0.0443(5) -0.0003(4) -0.0018(4) 0.0022(4)
O1 0.0623(16) 0.0397(12) 0.0466(15) -0.0005(11) -0.0038(12) 0.0002(11)
C1 0.065(3) 0.104(4) 0.077(3) 0.005(3) -0.001(2) -0.020(3)
C2 0.079(3) 0.087(3) 0.077(3) 0.009(3) 0.018(3) 0.028(3)
C3 0.076(3) 0.046(2) 0.057(2) 0.0097(19) -0.012(2) 0.0014(19)
C4 0.057(2) 0.0397(18) 0.059(2) -0.0005(17) -0.0029(18) 0.0073(16)
C5 0.062(2) 0.0430(18) 0.049(2) -0.0026(16) 0.0044(18) 0.0041(17)
C6 0.096(3) 0.065(2) 0.051(3) -0.002(2) -0.002(2) 0.000(2)
C7 0.168(7) 0.084(4) 0.049(3) -0.001(3) 0.004(4) 0.002(4)
C8 0.198(9) 0.085(4) 0.066(4) -0.004(3) 0.060(5) 0.001(5)
C9 0.128(6) 0.107(5) 0.104(5) -0.001(4) 0.067(5) -0.002(4)
C10 0.071(3) 0.087(3) 0.075(3) 0.001(3) 0.018(3) 0.003(3)
C11 0.049(2) 0.053(2) 0.048(2) 0.0003(17) 0.0005(16) 0.0057(17)
C12 0.062(3) 0.061(2) 0.089(4) -0.010(2) 0.005(2) 0.007(2)
C13 0.061(3) 0.097(4) 0.107(4) -0.006(3) 0.015(3) 0.026(3)
C14 0.050(3) 0.120(5) 0.099(4) -0.003(4) 0.011(3) -0.005(3)
C15 0.059(3) 0.080(3) 0.113(4) -0.005(3) 0.004(3) -0.014(2)
C16 0.056(2) 0.062(2) 0.087(3) -0.010(2) 0.002(2) -0.001(2)

loop_
_atom_type_symbol
_atom_type_description
_atom_type_scat_dispersion_real
_atom_type_scat_dispersion_imag
_atom_type_scat_source
C C 0.0033 0.0016 'International Tables Vol C Tables 4.2.6.8 and 6.1.1.4'
H H 0.0000 0.0000 'International Tables Vol C Tables 4.2.6.8 and 6.1.1.4'
I I -0.4742 1.8119 'International Tables Vol C Tables 4.2.6.8 and 6.1.1.4'
O O 0.0106 0.0060 'International Tables Vol C Tables 4.2.6.8 and 6.1.1.4'
P P 0.1023 0.0942 'International Tables Vol C Tables 4.2.6.8 and 6.1.1.4'
Sn Sn -0.6537 1.4246 'International Tables Vol C Tables 4.2.6.8 and 6.1.1.4'

loop_
_geom_angle_atom_site_label_1
_geom_angle_atom_site_label_2
_geom_angle_atom_site_label_3
_geom_angle
_geom_angle_site_symmetry_1
_geom_angle_site_symmetry_3
_geom_angle_publ_flag
C2 Sn1 C1 116.6(2) . . ?
C2 Sn1 C3 119.0(2) . . ?
C1 Sn1 C3 122.9(2) . . ?
C2 Sn1 O1 89.54(16) . . ?
C1 Sn1 O1 87.56(16) . . ?
C3 Sn1 O1 81.00(12) . . ?
C2 Sn1 I1 97.84(15) . . ?
C1 Sn1 I1 94.87(15) . . ?
C3 Sn1 I1 89.71(11) . . ?
O1 Sn1 I1 170.16(6) . . ?
O1 P1 C5 112.57(16) . . ?
O1 P1 C11 111.32(17) . . ?
C5 P1 C11 108.50(19) . . ?
O1 P1 C4 107.45(16) . . ?
C5 P1 C4 108.45(18) . . ?
C11 P1 C4 108.43(19) . . ?
P1 O1 Sn1 111.16(13) . . ?
C4 C3 Sn1 113.3(3) . . ?
C3 C4 P1 108.3(3) . . ?
C10 C5 C6 118.9(4) . . ?
C10 C5 P1 118.8(3) . . ?
C6 C5 P1 122.4(4) . . ?
C7 C6 C5 119.6(6) . . ?
C8 C7 C6 121.3(6) . . ?
C7 C8 C9 119.6(6) . . ?
C10 C9 C8 119.8(7) . . ?
C9 C10 C5 120.7(6) . . ?
C12 C11 C16 119.1(4) . . ?
C12 C11 P1 119.9(3) . . ?
C16 C11 P1 121.0(3) . . ?
C13 C12 C11 119.8(4) . . ?
C14 C13 C12 120.3(5) . . ?
C15 C14 C13 119.8(5) . . ?
C16 C15 C14 120.9(5) . . ?
C15 C16 C11 120.0(4) . . ?

loop_
_geom_bond_atom_site_label_1
_geom_bond_atom_site_label_2
_geom_bond_distance
_geom_bond_site_symmetry_2
_geom_bond_publ_flag
Sn1 C2 2.116(5) . ?
Sn1 C1 2.121(5) . ?
Sn1 C3 2.160(4) . ?
Sn1 O1 2.386(2) . ?
Sn1 I1 2.9363(4) . ?
P1 O1 1.519(3) . ?
P1 C5 1.791(4) . ?
P1 C11 1.793(4) . ?
P1 C4 1.803(4) . ?
C3 C4 1.518(6) . ?
C5 C10 1.383(6) . ?
C5 C6 1.385(6) . ?
C6 C7 1.376(8) . ?
C7 C8 1.359(10) . ?
C8 C9 1.377(10) . ?
C9 C10 1.374(8) . ?
C11 C12 1.381(6) . ?
C11 C16 1.391(6) . ?
C12 C13 1.377(7) . ?
C13 C14 1.367(8) . ?
C14 C15 1.364(8) . ?
C15 C16 1.359(6) . ?

loop_
_geom_torsion_atom_site_label_1
_geom_torsion_atom_site_label_2
_geom_torsion_atom_site_label_3
_geom_torsion_atom_site_label_4
_geom_torsion
_geom_torsion_site_symmetry_1
_geom_torsion_site_symmetry_2
_geom_torsion_site_symmetry_3
_geom_torsion_site_symmetry_4
_geom_torsion_publ_flag
C5 P1 O1 Sn1 -145.37(16) . . . . ?
C11 P1 O1 Sn1 92.54(18) . . . . ?
C4 P1 O1 Sn1 -26.0(2) . . . . ?
C2 Sn1 O1 P1 -115.2(2) . . . . ?
C1 Sn1 O1 P1 128.1(2) . . . . ?
C3 Sn1 O1 P1 4.24(18) . . . . ?
C2 Sn1 C3 C4 108.5(3) . . . . ?
C1 Sn1 C3 C4 -57.0(4) . . . . ?
O1 Sn1 C3 C4 24.1(3) . . . . ?
I1 Sn1 C3 C4 -152.7(3) . . . . ?
Sn1 C3 C4 P1 -44.0(3) . . . . ?
O1 P1 C4 C3 45.8(3) . . . . ?
C5 P1 C4 C3 167.8(3) . . . . ?
C11 P1 C4 C3 -74.6(3) . . . . ?
O1 P1 C5 C10 59.6(4) . . . . ?
C11 P1 C5 C10 -176.7(4) . . . . ?
C4 P1 C5 C10 -59.1(4) . . . . ?
O1 P1 C5 C6 -119.1(3) . . . . ?
C11 P1 C5 C6 4.6(4) . . . . ?
C4 P1 C5 C6 122.1(4) . . . . ?
C10 C5 C6 C7 0.8(7) . . . . ?
P1 C5 C6 C7 179.5(4) . . . . ?
C5 C6 C7 C8 -0.1(9) . . . . ?
C6 C7 C8 C9 -0.5(10) . . . . ?
C7 C8 C9 C10 0.3(10) . . . . ?
C8 C9 C10 C5 0.5(9) . . . . ?
C6 C5 C10 C9 -1.0(7) . . . . ?
P1 C5 C10 C9 -179.8(4) . . . . ?
O1 P1 C11 C12 20.1(4) . . . . ?
C5 P1 C11 C12 -104.4(4) . . . . ?
C4 P1 C11 C12 138.1(4) . . . . ?
O1 P1 C11 C16 -159.2(4) . . . . ?
C5 P1 C11 C16 76.4(4) . . . . ?
C4 P1 C11 C16 -41.2(4) . . . . ?
C16 C11 C12 C13 -0.4(7) . . . . ?
P1 C11 C12 C13 -179.6(4) . . . . ?
C11 C12 C13 C14 0.8(9) . . . . ?
C12 C13 C14 C15 -0.4(10) . . . . ?
C13 C14 C15 C16 -0.5(10) . . . . ?
C14 C15 C16 C11 1.0(9) . . . . ?
C12 C11 C16 C15 -0.5(7) . . . . ?
P1 C11 C16 C15 178.7(4) . . . . ?
